data_2221192
loop_
_publ_author_name
'Knight, James C.'
'Saad, Fawaz A.'
'Amoroso, Angelo J.'
'Kariuki, Benson M.'
'Coles, Simon J.'

_publ_section_title
;
 <i>rac</i>-<i>N</i>-{6-[Bromo(hydroxy)methyl]-2-pyridyl}pivalamide
;
_journal_coeditor_code SJ2584
_journal_issue 3
_journal_name_full 'Acta Crystallographica Section E'
_journal_page_first o647
_journal_paper_doi 10.1107/S1600536809006795
_journal_volume 65
_journal_year 2009
_chemical_formula_iupac 'C11 H15 Br N2 O2'
_chemical_formula_moiety 'C11 H15 Br N2 O2'
_chemical_formula_sum 'C11 H15 Br N2 O2'
_chemical_formula_weight 287.16
_chemical_name_systematic
;
<i>rac</i>-<i>N</i>-{6-[Bromo(hydroxy)methyl]-2-pyridyl}pivalamide
;
_space_group_IT_number 14
_symmetry_cell_setting monoclinic
_symmetry_space_group_name_Hall '-P 2ybc'
_symmetry_space_group_name_H-M 'P 1 21/c 1'
_atom_sites_solution_hydrogens geom
_atom_sites_solution_primary direct
_atom_sites_solution_secondary difmap
_audit_creation_method SHELXL-97
_cell_angle_alpha 90.00
_cell_angle_beta 106.8580(10)
_cell_angle_gamma 90.00
_cell_formula_units_Z 4
_cell_length_a 13.2980(5)
_cell_length_b 10.0848(3)
_cell_length_c 9.4890(3)
_cell_measurement_reflns_used 9199
_cell_measurement_temperature 150(2)
_cell_measurement_theta_max 27.48
_cell_measurement_theta_min 2.91
_cell_volume 1217.86(7)
_computing_cell_refinement 'SCALEPACK (Otwinowski & Minor, 1997)'
_computing_data_collection 'COLLECT (Nonius, 2000)'
_computing_data_reduction 'DENZO and SCALEPACK (Otwinowski & Minor, 1997)'
_computing_molecular_graphics 'X-SEED (Barbour, 2001)'
_computing_publication_material
;
WinGX (Farrugia, 1999) and
<i>CHEMDRAW</i> Ultra (Cambridge Soft 2001)
;
_computing_structure_refinement 'SHELXL97 (Sheldrick, 2008)'
_computing_structure_solution 'SIR92 (Altomare <i>et al.</i>,  1993)'
_diffrn_ambient_temperature 150(2)
_diffrn_detector_area_resol_mean 9
_diffrn_measured_fraction_theta_full 0.995
_diffrn_measured_fraction_theta_max 0.995
_diffrn_measurement_device_type 'Bruker--Nonius KappaCCD'
_diffrn_measurement_method '\f and \w'
_diffrn_radiation_monochromator graphite
_diffrn_radiation_source 'fine-focus sealed tube'
_diffrn_radiation_type MoK\a
_diffrn_radiation_wavelength 0.71073
_diffrn_reflns_av_R_equivalents 0.0811
_diffrn_reflns_av_sigmaI/netI 0.0580
_diffrn_reflns_limit_h_max 17
_diffrn_reflns_limit_h_min -17
_diffrn_reflns_limit_k_max 13
_diffrn_reflns_limit_k_min -13
_diffrn_reflns_limit_l_max 12
_diffrn_reflns_limit_l_min -12
_diffrn_reflns_number 11933
_diffrn_reflns_theta_full 27.49
_diffrn_reflns_theta_max 27.49
_diffrn_reflns_theta_min 3.02
_diffrn_standards_interval_count 0
_diffrn_standards_number 0
_exptl_absorpt_coefficient_mu 3.363
_exptl_absorpt_correction_T_max 0.7708
_exptl_absorpt_correction_T_min 0.7297
_exptl_absorpt_correction_type multi-scan
_exptl_absorpt_process_details '(SORTAV; Blessing, 1995)'
_exptl_crystal_colour Colourless
_exptl_crystal_density_diffrn 1.566
_exptl_crystal_density_method 'not measured'
_exptl_crystal_description prism
_exptl_crystal_F_000 584
_exptl_crystal_size_max 0.10
_exptl_crystal_size_mid 0.08
_exptl_crystal_size_min 0.08
_refine_diff_density_max 0.525
_refine_diff_density_min -0.988
_refine_ls_extinction_coef 0.011(2)
_refine_ls_extinction_expression Fc^*^=kFc[1+0.001xFc^2^\l^3^/sin(2\q)]^-1/4^
_refine_ls_extinction_method 'SHELXL97 (Sheldrick, 2008)'
_refine_ls_goodness_of_fit_ref 1.104
_refine_ls_hydrogen_treatment constr
_refine_ls_matrix_type full
_refine_ls_number_parameters 149
_refine_ls_number_reflns 2773
_refine_ls_number_restraints 0
_refine_ls_restrained_S_all 1.104
_refine_ls_R_factor_all 0.0822
_refine_ls_R_factor_gt 0.0599
_refine_ls_shift/su_max 0.001
_refine_ls_shift/su_max_lt 0.001
_refine_ls_shift/su_mean 0.000
_refine_ls_structure_factor_coef Fsqd
_refine_ls_weighting_details 'calc w=1/[\s^2^(Fo^2^)+(0.0702P)^2^+2.6431P] where P=(Fo^2^+2Fc^2^)/3'
_refine_ls_weighting_scheme calc
_refine_ls_wR_factor_gt 0.1536
_refine_ls_wR_factor_ref 0.1659
_reflns_number_gt 2142
_reflns_number_total 2773
_reflns_threshold_expression I>2\s(I)
_cod_data_source_file sj2584.cif
_cod_data_source_block I
_cod_depositor_comments
;
The following automatic conversions were performed:
'_symmetry_cell_setting' value 'Monoclinic' changed to 'monoclinic'
according to '/home/saulius/struct/CIF-dictionaries/cif_core.dic'
dictionary named 'cif_core.dic' version 2.4.1 from 2010-06-29.

Automatic conversion script
Id: cif_fix_enum 1527 2010-12-29 10:47:43Z saulius 

The following automatic conversions were performed:

'_symmetry_cell_setting' value 'Monoclinic' changed to 'monoclinic'
according to /home/saulius/struct/CIF-dictionaries/cif_core.dic
dictionary named 'cif_core.dic' version 2.4.1 from 2010-06-29.

Automatic conversion script
Id: cif_fix_values 1715 2011-07-08 13:25:40Z adriana 
;
_cod_original_sg_symbol_H-M 'P 21/c'
_cod_database_code 2221192
_cod_database_fobs_code 2221192

loop_
_symmetry_equiv_pos_as_xyz
'x, y, z'
'-x, y+1/2, -z+1/2'
'-x, -y, -z'
'x, -y-1/2, z-1/2'

loop_
_atom_site_type_symbol
_atom_site_label
_atom_site_fract_x
_atom_site_fract_y
_atom_site_fract_z
_atom_site_U_iso_or_equiv
_atom_site_adp_type
_atom_site_calc_flag
_atom_site_refinement_flags
_atom_site_occupancy
_atom_site_disorder_assembly
_atom_site_disorder_group
C C1 0.4573(5) 0.1876(6) 0.5557(7) 0.0503(14) Uani d . 1 . .
H H1 0.4497 0.2093 0.4503 0.060 Uiso calc R 1 . .
C C2 0.3456(4) 0.1520(5) 0.5509(5) 0.0377(11) Uani d . 1 . .
C C3 0.2616(5) 0.1806(5) 0.4307(5) 0.0420(12) Uani d . 1 . .
H H3 0.2718 0.2221 0.3460 0.050 Uiso calc R 1 . .
C C4 0.1622(4) 0.1473(5) 0.4365(6) 0.0428(12) Uani d . 1 . .
H H4 0.1027 0.1675 0.3558 0.051 Uiso calc R 1 . .
C C5 0.1492(4) 0.0846(5) 0.5600(5) 0.0357(11) Uani d . 1 . .
H H5 0.0814 0.0615 0.5662 0.043 Uiso calc R 1 . .
C C6 0.2389(3) 0.0566(4) 0.6742(5) 0.0285(9) Uani d . 1 . .
C C7 0.1548(3) -0.0513(4) 0.8487(5) 0.0304(10) Uani d . 1 . .
C C8 0.1806(4) -0.1281(5) 0.9947(5) 0.0344(11) Uani d . 1 . .
C C9 0.0890(5) -0.2212(7) 0.9885(8) 0.0646(19) Uani d . 1 . .
H H9A 0.1061 -0.2764 1.0772 0.097 Uiso calc R 1 . .
H H9B 0.0763 -0.2780 0.9013 0.097 Uiso calc R 1 . .
H H9C 0.0259 -0.1689 0.9829 0.097 Uiso calc R 1 . .
C C10 0.2806(5) -0.2096(6) 1.0243(6) 0.0511(14) Uani d . 1 . .
H H10A 0.3407 -0.1503 1.0345 0.077 Uiso calc R 1 . .
H H10B 0.2750 -0.2707 0.9421 0.077 Uiso calc R 1 . .
H H10C 0.2906 -0.2603 1.1154 0.077 Uiso calc R 1 . .
C C11 0.1918(6) -0.0255(7) 1.1159(6) 0.0621(17) Uani d . 1 . .
H H11A 0.2044 -0.0707 1.2109 0.093 Uiso calc R 1 . .
H H11B 0.1271 0.0268 1.0961 0.093 Uiso calc R 1 . .
H H11C 0.2511 0.0332 1.1189 0.093 Uiso calc R 1 . .
N N1 0.3360(3) 0.0902(4) 0.6727(4) 0.0344(9) Uani d . 1 . .
N N2 0.2386(3) -0.0119(4) 0.8029(4) 0.0319(9) Uani d . 1 . .
H H2 0.3009 -0.0323 0.8622 0.038 Uiso calc R 1 . .
O O1 0.5396(4) 0.0896(5) 0.5873(5) 0.0644(12) Uani d . 1 . .
H H1A 0.5149 0.0157 0.6012 0.097 Uiso calc R 1 . .
O O2 0.0655(3) -0.0259(4) 0.7793(4) 0.0514(10) Uani d . 1 . .
Br Br1 0.49376(4) 0.36048(6) 0.65166(6) 0.0461(3) Uani d . 1 . .

loop_
_atom_site_aniso_label
_atom_site_aniso_U_11
_atom_site_aniso_U_22
_atom_site_aniso_U_33
_atom_site_aniso_U_12
_atom_site_aniso_U_13
_atom_site_aniso_U_23
C1 0.054(3) 0.056(3) 0.051(3) -0.015(3) 0.031(3) -0.010(3)
C2 0.048(3) 0.033(3) 0.036(2) -0.012(2) 0.019(2) -0.007(2)
C3 0.061(3) 0.036(3) 0.030(2) -0.011(2) 0.015(2) 0.001(2)
C4 0.047(3) 0.043(3) 0.030(2) 0.000(2) -0.001(2) 0.005(2)
C5 0.033(2) 0.032(2) 0.037(3) -0.003(2) 0.003(2) 0.000(2)
C6 0.026(2) 0.028(2) 0.031(2) -0.0052(17) 0.0074(17) -0.0011(18)
C7 0.030(2) 0.028(2) 0.034(2) 0.0002(18) 0.0111(19) -0.0038(19)
C8 0.030(2) 0.038(3) 0.036(2) -0.001(2) 0.012(2) 0.007(2)
C9 0.045(3) 0.068(4) 0.081(5) -0.010(3) 0.018(3) 0.036(4)
C10 0.050(3) 0.054(4) 0.049(3) 0.009(3) 0.015(3) 0.019(3)
C11 0.088(5) 0.060(4) 0.040(3) 0.012(4) 0.022(3) 0.003(3)
N1 0.033(2) 0.039(2) 0.034(2) -0.0047(17) 0.0135(17) 0.0003(18)
N2 0.0209(17) 0.043(2) 0.0293(19) 0.0010(16) 0.0028(14) 0.0090(17)
O1 0.061(3) 0.055(3) 0.084(3) -0.004(2) 0.032(2) 0.004(2)
O2 0.0238(17) 0.083(3) 0.046(2) -0.0002(18) 0.0081(15) 0.018(2)
Br1 0.0413(4) 0.0561(4) 0.0409(3) -0.0175(2) 0.0118(2) 0.0002(2)

loop_
_atom_type_symbol
_atom_type_description
_atom_type_scat_dispersion_real
_atom_type_scat_dispersion_imag
_atom_type_scat_source
C C 0.0033 0.0016 'International Tables Vol C Tables 4.2.6.8 and 6.1.1.4'
H H 0.0000 0.0000 'International Tables Vol C Tables 4.2.6.8 and 6.1.1.4'
N N 0.0061 0.0033 'International Tables Vol C Tables 4.2.6.8 and 6.1.1.4'
O O 0.0106 0.0060 'International Tables Vol C Tables 4.2.6.8 and 6.1.1.4'
Br Br -0.2901 2.4595 'International Tables Vol C Tables 4.2.6.8 and 6.1.1.4'

loop_
_geom_angle_atom_site_label_1
_geom_angle_atom_site_label_2
_geom_angle_atom_site_label_3
_geom_angle_site_symmetry_1
_geom_angle_site_symmetry_3
_geom_angle
_geom_angle_publ_flag
O1 C1 C2 . . 121.5(5) ?
O1 C1 Br1 . . 116.2(4) ?
C2 C1 Br1 . . 109.4(4) ?
O1 C1 H1 . . 102.0 ?
C2 C1 H1 . . 102.0 ?
Br1 C1 H1 . . 102.0 ?
N1 C2 C3 . . 123.4(5) ?
N1 C2 C1 . . 114.7(5) ?
C3 C2 C1 . . 121.9(5) ?
C2 C3 C4 . . 118.2(5) ?
C2 C3 H3 . . 120.9 ?
C4 C3 H3 . . 120.9 ?
C3 C4 C5 . . 120.0(5) ?
C3 C4 H4 . . 120.0 ?
C5 C4 H4 . . 120.0 ?
C4 C5 C6 . . 117.6(5) ?
C4 C5 H5 . . 121.2 ?
C6 C5 H5 . . 121.2 ?
N1 C6 C5 . . 123.6(4) ?
N1 C6 N2 . . 112.3(4) ?
C5 C6 N2 . . 124.1(4) ?
O2 C7 N2 . . 121.9(4) ?
O2 C7 C8 . . 121.8(4) ?
N2 C7 C8 . . 116.3(4) ?
C10 C8 C11 . . 109.9(5) ?
C10 C8 C9 . . 108.7(5) ?
C11 C8 C9 . . 110.4(5) ?
C10 C8 C7 . . 113.2(4) ?
C11 C8 C7 . . 106.7(4) ?
C9 C8 C7 . . 107.9(4) ?
C8 C9 H9A . . 109.5 ?
C8 C9 H9B . . 109.5 ?
H9A C9 H9B . . 109.5 ?
C8 C9 H9C . . 109.5 ?
H9A C9 H9C . . 109.5 ?
H9B C9 H9C . . 109.5 ?
C8 C10 H10A . . 109.5 ?
C8 C10 H10B . . 109.5 ?
H10A C10 H10B . . 109.5 ?
C8 C10 H10C . . 109.5 ?
H10A C10 H10C . . 109.5 ?
H10B C10 H10C . . 109.5 ?
C8 C11 H11A . . 109.5 ?
C8 C11 H11B . . 109.5 ?
H11A C11 H11B . . 109.5 ?
C8 C11 H11C . . 109.5 ?
H11A C11 H11C . . 109.5 ?
H11B C11 H11C . . 109.5 ?
C6 N1 C2 . . 117.2(4) ?
C7 N2 C6 . . 128.9(4) ?
C7 N2 H2 . . 115.6 ?
C6 N2 H2 . . 115.6 ?
C1 O1 H1A . . 109.5 ?

loop_
_geom_bond_atom_site_label_1
_geom_bond_atom_site_label_2
_geom_bond_site_symmetry_2
_geom_bond_distance
_geom_bond_publ_flag
C1 O1 . 1.440(8) ?
C1 C2 . 1.516(7) ?
C1 Br1 . 1.962(6) ?
C1 H1 . 1.0000 ?
C2 N1 . 1.352(6) ?
C2 C3 . 1.376(8) ?
C3 C4 . 1.380(8) ?
C3 H3 . 0.9500 ?
C4 C5 . 1.386(7) ?
C4 H4 . 0.9500 ?
C5 C6 . 1.388(6) ?
C5 H5 . 0.9500 ?
C6 N1 . 1.339(6) ?
C6 N2 . 1.404(6) ?
C7 O2 . 1.207(6) ?
C7 N2 . 1.367(6) ?
C7 C8 . 1.536(7) ?
C8 C10 . 1.518(7) ?
C8 C11 . 1.522(8) ?
C8 C9 . 1.526(7) ?
C9 H9A . 0.9800 ?
C9 H9B . 0.9800 ?
C9 H9C . 0.9800 ?
C10 H10A . 0.9800 ?
C10 H10B . 0.9800 ?
C10 H10C . 0.9800 ?
C11 H11A . 0.9800 ?
C11 H11B . 0.9800 ?
C11 H11C . 0.9800 ?
N2 H2 . 0.8800 ?
O1 H1A . 0.8400 ?

loop_
_geom_hbond_atom_site_label_D
_geom_hbond_atom_site_label_H
_geom_hbond_atom_site_label_A
_geom_hbond_site_symmetry_A
_geom_hbond_distance_DH
_geom_hbond_distance_HA
_geom_hbond_distance_DA
_geom_hbond_angle_DHA
O1 H1A O1 3_656 0.84 2.03 2.472(10) 112.5
O1 H1A Br1 2_646 0.84 2.85 3.509(5) 136.7
N2 H2 Br1 2_646 0.88 2.97 3.690(4) 139.7

loop_
_geom_torsion_atom_site_label_1
_geom_torsion_atom_site_label_2
_geom_torsion_atom_site_label_3
_geom_torsion_atom_site_label_4
_geom_torsion_site_symmetry_1
_geom_torsion_site_symmetry_2
_geom_torsion_site_symmetry_3
_geom_torsion_site_symmetry_4
_geom_torsion
_geom_torsion_publ_flag
O1 C1 C2 N1 . . . . 53.7(7) ?
Br1 C1 C2 N1 . . . . -86.3(5) ?
O1 C1 C2 C3 . . . . -126.0(6) ?
Br1 C1 C2 C3 . . . . 93.9(5) ?
N1 C2 C3 C4 . . . . 1.7(8) ?
C1 C2 C3 C4 . . . . -178.7(5) ?
C2 C3 C4 C5 . . . . -1.2(8) ?
C3 C4 C5 C6 . . . . -0.5(8) ?
C4 C5 C6 N1 . . . . 2.0(7) ?
C4 C5 C6 N2 . . . . -176.9(5) ?
O2 C7 C8 C10 . . . . 150.3(5) ?
N2 C7 C8 C10 . . . . -30.6(6) ?
O2 C7 C8 C11 . . . . -88.7(6) ?
N2 C7 C8 C11 . . . . 90.4(5) ?
O2 C7 C8 C9 . . . . 30.0(7) ?
N2 C7 C8 C9 . . . . -150.9(5) ?
C5 C6 N1 C2 . . . . -1.6(7) ?
N2 C6 N1 C2 . . . . 177.4(4) ?
C3 C2 N1 C6 . . . . -0.3(7) ?
C1 C2 N1 C6 . . . . -180.0(4) ?
O2 C7 N2 C6 . . . . -2.2(8) ?
C8 C7 N2 C6 . . . . 178.7(4) ?
N1 C6 N2 C7 . . . . 173.7(4) ?
C5 C6 N2 C7 . . . . -7.3(8) ?
